data_1545583
loop_
_publ_author_name
'Yugandar, Somaraju'
'Konda, Saidulu'
'Ila, Hiriyakkanavar'

_publ_section_title
;
 Synthesis of Substituted Benzo[b]thiophenes via Sequential One-Pot,
 Copper-Catalyzed Intermolecular C--S Bond Formation and
 Palladium-Catalyzed Intramolecular Arene--Alkene Coupling of
 Bis(het)aryl/alkyl-1,3-monothiodiketones and o-Bromoiodoarenes
;
_journal_name_full 'Organic Letters'
_journal_paper_doi 10.1021/acs.orglett.7b00273
_journal_year 2017
_chemical_formula_sum 'C22 H17 Br O2 S'
_chemical_formula_weight 425.34
_chemical_name_systematic
;
 ?
;
_space_group_IT_number 14
_symmetry_cell_setting monoclinic
_symmetry_space_group_name_Hall '-P 2yn'
_symmetry_space_group_name_H-M 'P 1 21/n 1'
_atom_sites_solution_hydrogens geom
_atom_sites_solution_primary direct
_atom_sites_solution_secondary difmap
_audit_creation_method SHELXL-97
_cell_angle_alpha 90.00
_cell_angle_beta 107.5620(10)
_cell_angle_gamma 90.00
_cell_formula_units_Z 4
_cell_length_a 11.9012(5)
_cell_length_b 9.9211(3)
_cell_length_c 17.3067(6)
_cell_measurement_reflns_used 9822
_cell_measurement_temperature 298(2)
_cell_measurement_theta_max 27.07
_cell_measurement_theta_min 2.40
_cell_volume 1948.21(12)
_computing_cell_refinement 'Bruker SAINT'
_computing_data_collection 'Bruker APEX2'
_computing_data_reduction 'Bruker SAINT'
_computing_molecular_graphics 'Bruker SHELXTL'
_computing_publication_material 'Bruker SHELXTL'
_computing_structure_refinement 'SHELXL-2014 (Sheldrick 2014)'
_computing_structure_solution 'SHELXS-97 (Sheldrick 2008)'
_diffrn_ambient_temperature 298(2)
_diffrn_measured_fraction_theta_full 0.999
_diffrn_measured_fraction_theta_max 0.999
_diffrn_measurement_device_type 'Bruker APEX-II CCD'
_diffrn_measurement_method '\f and \w scans'
_diffrn_radiation_monochromator graphite
_diffrn_radiation_source 'fine-focus sealed tube'
_diffrn_radiation_type MoK\a
_diffrn_radiation_wavelength 0.71073
_diffrn_reflns_av_R_equivalents 0.0375
_diffrn_reflns_av_sigmaI/netI 0.0154
_diffrn_reflns_limit_h_max 15
_diffrn_reflns_limit_h_min -15
_diffrn_reflns_limit_k_max 13
_diffrn_reflns_limit_k_min -13
_diffrn_reflns_limit_l_max 23
_diffrn_reflns_limit_l_min -23
_diffrn_reflns_number 88499
_diffrn_reflns_theta_full 28.33
_diffrn_reflns_theta_max 28.33
_diffrn_reflns_theta_min 2.40
_exptl_absorpt_coefficient_mu 2.230
_exptl_absorpt_correction_T_max 0.7457
_exptl_absorpt_correction_T_min 0.6576
_exptl_absorpt_correction_type multi-scan
_exptl_absorpt_process_details SADABS-2014/5
_exptl_crystal_density_diffrn 1.450
_exptl_crystal_density_method 'not measured'
_exptl_crystal_description Block
_exptl_crystal_F_000 864
_exptl_crystal_size_max 0.14
_exptl_crystal_size_mid 0.09
_exptl_crystal_size_min 0.06
_refine_diff_density_max 1.005
_refine_diff_density_min -0.915
_refine_diff_density_rms 0.054
_refine_ls_extinction_method none
_refine_ls_goodness_of_fit_ref 1.027
_refine_ls_hydrogen_treatment constr
_refine_ls_matrix_type full
_refine_ls_number_parameters 235
_refine_ls_number_reflns 4852
_refine_ls_number_restraints 0
_refine_ls_restrained_S_all 1.027
_refine_ls_R_factor_all 0.0617
_refine_ls_R_factor_gt 0.0425
_refine_ls_shift/su_max 0.000
_refine_ls_shift/su_mean 0.000
_refine_ls_structure_factor_coef Fsqd
_refine_ls_weighting_details 'calc w=1/[\s^2^(Fo^2^)+(0.0363P)^2^+1.9117P] where P=(Fo^2^+2Fc^2^)/3'
_refine_ls_weighting_scheme calc
_refine_ls_wR_factor_gt 0.0949
_refine_ls_wR_factor_ref 0.1046
_reflns_number_gt 3692
_reflns_number_total 4852
_reflns_threshold_expression >2\s(I)
_cod_data_source_file ol7b00273_si_002.cif
_cod_data_source_block shelx
_cod_depositor_comments
;
The following automatic conversions were performed:

'_symmetry_cell_setting' value 'Monoclinic' changed to 'monoclinic'
according to
/home/data/users/saulius/crontab/automatic-downloads/rss-feeds/ACS/lib/dictionaries/cif_core.dic
dictionary named 'cif_core.dic' version 2.4.2 from 2011-04-26.

'_exptl_absorpt_correction_type' value 'Multi-Scan' changed to
'multi-scan' according to
/home/data/users/saulius/crontab/automatic-downloads/rss-feeds/ACS/lib/dictionaries/cif_core.dic
dictionary named 'cif_core.dic' version 2.4.2 from 2011-04-26.

'_refine_ls_hydrogen_treatment' value 'Constr' changed to 'constr'
according to
/home/data/users/saulius/crontab/automatic-downloads/rss-feeds/ACS/lib/dictionaries/cif_core.dic
dictionary named 'cif_core.dic' version 2.4.2 from 2011-04-26.

Automatic conversion script
Id: cif_fix_values 4973 2017-02-22 13:04:09Z antanas 

2019-03-14
Z value and formula fixed to values more according to usual
chemical conventions.                 miguel
;
_cod_original_formula_sum 'C4.19 H3.24 Br0.19 O0.38 S0.19'
_cod_original_formula_weight 81.01
_cod_original_formula_units_Z 21
_cod_original_sg_symbol_H-M P2(1)/n
_cod_database_code 1545583

loop_
_symmetry_equiv_pos_as_xyz
'x, y, z'
'-x+1/2, y+1/2, -z+1/2'
'-x, -y, -z'
'x-1/2, -y-1/2, z-1/2'

loop_
_atom_site_label
_atom_site_type_symbol
_atom_site_fract_x
_atom_site_fract_y
_atom_site_fract_z
_atom_site_U_iso_or_equiv
_atom_site_adp_type
_atom_site_occupancy
_atom_site_symmetry_multiplicity
_atom_site_calc_flag
_atom_site_refinement_flags
Br1 Br 0.01601(3) 0.83076(3) 0.011861(18) 0.06860(13) Uani 1 1 d .
S1 S 0.22142(6) 0.65130(8) 0.13091(4) 0.05643(19) Uani 1 1 d .
C20 C -0.1567(3) 0.5032(4) 0.0674(2) 0.0732(9) Uani 1 1 d .
H20 H -0.2339 0.4718 0.0527 0.088 Uiso 1 1 calc R
O1 O 0.4604(2) 0.6538(3) 0.15400(13) 0.0800(7) Uani 1 1 d .
O2 O 0.0260(2) 0.6811(3) 0.45998(14) 0.0828(7) Uani 1 1 d .
C18 C 0.0454(3) 0.4761(3) 0.14310(17) 0.0556(7) Uani 1 1 d .
H18 H 0.1046 0.4254 0.1786 0.067 Uiso 1 1 calc R
C17 C 0.0735(2) 0.5968(2) 0.11231(14) 0.0441(5) Uani 1 1 d .
C19 C -0.0692(3) 0.4313(3) 0.1215(2) 0.0665(8) Uani 1 1 d .
H19 H -0.0874 0.3519 0.1436 0.080 Uiso 1 1 calc R
C5 C 0.7411(3) 0.4295(4) 0.3685(2) 0.0744(9) Uani 1 1 d .
H5 H 0.7552 0.3727 0.4132 0.089 Uiso 1 1 calc R
C13 C 0.0817(3) 0.6744(3) 0.40165(17) 0.0568(7) Uani 1 1 d .
C14 C 0.0699(3) 0.7678(3) 0.34090(19) 0.0627(8) Uani 1 1 d .
H14 H 0.0206 0.8418 0.3372 0.075 Uiso 1 1 calc R
C11 C 0.2152(2) 0.5489(3) 0.35079(16) 0.0520(6) Uani 1 1 d .
H11 H 0.2639 0.4744 0.3545 0.062 Uiso 1 1 calc R
C22 C -0.0168(2) 0.6671(2) 0.05815(15) 0.0482(6) Uani 1 1 d .
C2 C 0.6978(3) 0.5947(4) 0.2351(2) 0.0693(8) Uani 1 1 d .
H2 H 0.6839 0.6487 0.1892 0.083 Uiso 1 1 calc R
C21 C -0.1309(3) 0.6211(4) 0.03497(19) 0.0661(8) Uani 1 1 d .
H21 H -0.1900 0.6693 -0.0023 0.079 Uiso 1 1 calc R
C15 C 0.1314(3) 0.7513(3) 0.28552(17) 0.0563(7) Uani 1 1 d .
H15 H 0.1218 0.8142 0.2442 0.068 Uiso 1 1 calc R
C8 C 0.4002(2) 0.6204(3) 0.26913(15) 0.0490(6) Uani 1 1 d .
H8 H 0.4291 0.6138 0.3253 0.059 Uiso 1 1 calc R
C4 C 0.8308(3) 0.4618(4) 0.3383(3) 0.0819(10) Uani 1 1 d .
H4 H 0.9059 0.4274 0.3622 0.098 Uiso 1 1 calc R
C12 C 0.1531(3) 0.5631(3) 0.40528(17) 0.0587(7) Uani 1 1 d .
H12 H 0.1589 0.4977 0.4448 0.070 Uiso 1 1 calc R
C6 C 0.6296(3) 0.4805(3) 0.33323(18) 0.0591(7) Uani 1 1 d .
H6 H 0.5693 0.4586 0.3548 0.071 Uiso 1 1 calc R
C10 C 0.2071(2) 0.6435(2) 0.29002(15) 0.0437(5) Uani 1 1 d .
C1 C 0.6062(2) 0.5638(3) 0.26610(16) 0.0496(6) Uani 1 1 d .
C7 C 0.4856(2) 0.6155(3) 0.22439(16) 0.0532(6) Uani 1 1 d .
C9 C 0.2823(2) 0.6338(2) 0.23613(15) 0.0445(5) Uani 1 1 d .
C3 C 0.8096(3) 0.5456(5) 0.2723(3) 0.0858(11) Uani 1 1 d .
H3 H 0.8712 0.5694 0.2524 0.103 Uiso 1 1 calc R
C16 C -0.0548(5) 0.7885(5) 0.4558(3) 0.1136(17) Uani 1 1 d .
H16A H -0.0876 0.7811 0.4999 0.170 Uiso 1 1 calc R
H16B H -0.1169 0.7838 0.4054 0.170 Uiso 1 1 calc R
H16C H -0.0144 0.8731 0.4593 0.170 Uiso 1 1 calc R

loop_
_atom_site_aniso_label
_atom_site_aniso_U_11
_atom_site_aniso_U_22
_atom_site_aniso_U_33
_atom_site_aniso_U_23
_atom_site_aniso_U_13
_atom_site_aniso_U_12
Br1 0.1009(3) 0.04369(16) 0.04949(17) 0.00890(12) 0.00498(15) 0.00833(15)
S1 0.0548(4) 0.0675(4) 0.0411(3) 0.0135(3) 0.0057(3) -0.0078(3)
C20 0.0594(19) 0.083(2) 0.077(2) -0.0198(18) 0.0216(17) -0.0172(17)
O1 0.0692(14) 0.116(2) 0.0534(12) 0.0264(12) 0.0162(10) -0.0042(13)
O2 0.0885(17) 0.1057(19) 0.0605(13) 0.0068(13) 0.0321(12) 0.0326(14)
C18 0.0652(18) 0.0475(15) 0.0528(15) 0.0032(12) 0.0159(13) -0.0009(13)
C17 0.0515(14) 0.0413(12) 0.0362(11) -0.0015(9) 0.0083(10) -0.0002(10)
C19 0.081(2) 0.0576(18) 0.0666(19) -0.0058(15) 0.0309(17) -0.0166(16)
C5 0.064(2) 0.084(2) 0.068(2) 0.0046(18) 0.0089(16) 0.0086(17)
C13 0.0568(16) 0.0659(17) 0.0449(14) -0.0028(12) 0.0110(12) 0.0104(14)
C14 0.0704(19) 0.0509(16) 0.0665(18) 0.0027(14) 0.0199(15) 0.0205(14)
C11 0.0545(15) 0.0478(14) 0.0504(14) 0.0081(11) 0.0108(12) 0.0140(12)
C22 0.0630(16) 0.0404(12) 0.0369(12) -0.0045(10) 0.0087(11) 0.0046(11)
C2 0.066(2) 0.085(2) 0.0603(18) -0.0027(16) 0.0244(15) -0.0156(17)
C21 0.0550(17) 0.075(2) 0.0581(17) -0.0110(15) 0.0019(14) 0.0096(15)
C15 0.0698(18) 0.0409(13) 0.0568(16) 0.0084(12) 0.0168(14) 0.0116(12)
C8 0.0522(15) 0.0518(14) 0.0391(12) -0.0027(11) 0.0082(11) -0.0004(12)
C4 0.0531(19) 0.101(3) 0.085(3) -0.015(2) 0.0117(18) 0.0047(19)
C12 0.0653(18) 0.0613(17) 0.0477(14) 0.0143(13) 0.0141(13) 0.0141(14)
C6 0.0521(16) 0.0723(19) 0.0518(15) 0.0007(14) 0.0141(13) -0.0022(14)
C10 0.0465(13) 0.0374(12) 0.0417(12) 0.0001(9) 0.0049(10) 0.0016(10)
C1 0.0488(14) 0.0544(15) 0.0455(13) -0.0089(11) 0.0140(11) -0.0094(12)
C7 0.0578(16) 0.0546(15) 0.0446(14) 0.0000(12) 0.0115(12) -0.0090(13)
C9 0.0524(14) 0.0356(11) 0.0407(12) 0.0010(9) 0.0067(10) -0.0007(10)
C3 0.055(2) 0.116(3) 0.095(3) -0.022(2) 0.037(2) -0.015(2)
C16 0.132(4) 0.133(4) 0.092(3) -0.003(3) 0.057(3) 0.060(3)

loop_
_atom_type_symbol
_atom_type_description
_atom_type_scat_dispersion_real
_atom_type_scat_dispersion_imag
_atom_type_scat_source
C C 0.0033 0.0016 'International Tables Vol C Tables 4.2.6.8 and 6.1.1.4'
H H 0.0000 0.0000 'International Tables Vol C Tables 4.2.6.8 and 6.1.1.4'
O O 0.0106 0.0060 'International Tables Vol C Tables 4.2.6.8 and 6.1.1.4'
S S 0.1246 0.1234 'International Tables Vol C Tables 4.2.6.8 and 6.1.1.4'
Br Br -0.2901 2.4595 'International Tables Vol C Tables 4.2.6.8 and 6.1.1.4'

loop_
_geom_angle_atom_site_label_1
_geom_angle_atom_site_label_2
_geom_angle_atom_site_label_3
_geom_angle
C9 S1 C17 103.57(12)
C19 C20 C21 120.3(3)
C19 C20 H20 119.9
C21 C20 H20 119.9
C13 O2 C16 118.0(3)
C19 C18 C17 120.5(3)
C19 C18 H18 119.8
C17 C18 H18 119.8
C22 C17 C18 117.8(2)
C22 C17 S1 119.6(2)
C18 C17 S1 122.1(2)
C20 C19 C18 120.3(3)
C20 C19 H19 119.8
C18 C19 H19 119.8
C4 C5 C6 120.3(3)
C4 C5 H5 119.9
C6 C5 H5 119.9
O2 C13 C14 124.8(3)
O2 C13 C12 115.7(3)
C14 C13 C12 119.5(3)
C13 C14 C15 119.8(3)
C13 C14 H14 120.1
C15 C14 H14 120.1
C12 C11 C10 121.5(2)
C12 C11 H11 119.3
C10 C11 H11 119.3
C21 C22 C17 121.9(3)
C21 C22 Br1 118.1(2)
C17 C22 Br1 120.0(2)
C3 C2 C1 120.1(3)
C3 C2 H2 120.0
C1 C2 H2 120.0
C20 C21 C22 119.2(3)
C20 C21 H21 120.4
C22 C21 H21 120.4
C14 C15 C10 121.6(3)
C14 C15 H15 119.2
C10 C15 H15 119.2
C9 C8 C7 125.6(2)
C9 C8 H8 117.2
C7 C8 H8 117.2
C5 C4 C3 119.6(3)
C5 C4 H4 120.2
C3 C4 H4 120.2
C11 C12 C13 120.2(3)
C11 C12 H12 119.9
C13 C12 H12 119.9
C5 C6 C1 121.0(3)
C5 C6 H6 119.5
C1 C6 H6 119.5
C15 C10 C11 117.4(2)
C15 C10 C9 121.5(2)
C11 C10 C9 121.0(2)
C6 C1 C2 118.3(3)
C6 C1 C7 122.2(2)
C2 C1 C7 119.4(3)
O1 C7 C8 121.3(3)
O1 C7 C1 120.0(3)
C8 C7 C1 118.7(2)
C8 C9 C10 119.3(2)
C8 C9 S1 120.0(2)
C10 C9 S1 120.61(18)
C4 C3 C2 120.7(3)
C4 C3 H3 119.6
C2 C3 H3 119.6
O2 C16 H16A 109.5
O2 C16 H16B 109.5
H16A C16 H16B 109.5
O2 C16 H16C 109.5
H16A C16 H16C 109.5
H16B C16 H16C 109.5

loop_
_geom_bond_atom_site_label_1
_geom_bond_atom_site_label_2
_geom_bond_distance
Br1 C22 1.902(3)
S1 C9 1.754(2)
S1 C17 1.776(3)
C20 C19 1.371(5)
C20 C21 1.372(5)
C20 H20 0.9300
O1 C7 1.224(3)
O2 C13 1.366(4)
O2 C16 1.422(4)
C18 C19 1.374(4)
C18 C17 1.392(4)
C18 H18 0.9300
C17 C22 1.382(3)
C19 H19 0.9300
C5 C4 1.361(5)
C5 C6 1.379(4)
C5 H5 0.9300
C13 C14 1.376(4)
C13 C12 1.382(4)
C14 C15 1.380(4)
C14 H14 0.9300
C11 C12 1.370(4)
C11 C10 1.391(3)
C11 H11 0.9300
C22 C21 1.373(4)
C2 C3 1.380(5)
C2 C1 1.387(4)
C2 H2 0.9300
C21 H21 0.9300
C15 C10 1.385(3)
C15 H15 0.9300
C8 C9 1.352(4)
C8 C7 1.452(4)
C8 H8 0.9300
C4 C3 1.373(6)
C4 H4 0.9300
C12 H12 0.9300
C6 C1 1.384(4)
C6 H6 0.9300
C10 C9 1.479(4)
C1 C7 1.490(4)
C3 H3 0.9300
C16 H16A 0.9600
C16 H16B 0.9600
C16 H16C 0.9600

loop_
_geom_torsion_atom_site_label_1
_geom_torsion_atom_site_label_2
_geom_torsion_atom_site_label_3
_geom_torsion_atom_site_label_4
_geom_torsion
C19 C18 C17 C22 -1.7(4)
C19 C18 C17 S1 -174.1(2)
C9 S1 C17 C22 138.4(2)
C9 S1 C17 C18 -49.4(2)
C21 C20 C19 C18 -0.6(5)
C17 C18 C19 C20 1.9(5)
C16 O2 C13 C14 3.3(5)
C16 O2 C13 C12 -175.7(4)
O2 C13 C14 C15 179.4(3)
C12 C13 C14 C15 -1.6(5)
C18 C17 C22 C21 0.2(4)
S1 C17 C22 C21 172.8(2)
C18 C17 C22 Br1 -178.59(19)
S1 C17 C22 Br1 -6.0(3)
C19 C20 C21 C22 -0.9(5)
C17 C22 C21 C20 1.1(4)
Br1 C22 C21 C20 179.9(2)
C13 C14 C15 C10 -1.1(5)
C6 C5 C4 C3 0.0(6)
C10 C11 C12 C13 -1.1(5)
O2 C13 C12 C11 -178.3(3)
C14 C13 C12 C11 2.7(5)
C4 C5 C6 C1 0.8(5)
C14 C15 C10 C11 2.6(4)
C14 C15 C10 C9 -173.4(3)
C12 C11 C10 C15 -1.5(4)
C12 C11 C10 C9 174.5(3)
C5 C6 C1 C2 0.0(5)
C5 C6 C1 C7 177.2(3)
C3 C2 C1 C6 -1.6(5)
C3 C2 C1 C7 -178.9(3)
C9 C8 C7 O1 17.0(5)
C9 C8 C7 C1 -163.5(3)
C6 C1 C7 O1 -158.4(3)
C2 C1 C7 O1 18.8(4)
C6 C1 C7 C8 22.1(4)
C2 C1 C7 C8 -160.7(3)
C7 C8 C9 C10 -177.2(2)
C7 C8 C9 S1 -1.7(4)
C15 C10 C9 C8 124.2(3)
C11 C10 C9 C8 -51.6(3)
C15 C10 C9 S1 -51.3(3)
C11 C10 C9 S1 132.9(2)
C17 S1 C9 C8 157.0(2)
C17 S1 C9 C10 -27.6(2)
C5 C4 C3 C2 -1.5(6)
C1 C2 C3 C4 2.4(6)
